data_4342222
loop_
_publ_author_name
'Mobin, Shaikh M.'
'Mishra, Veenu'
'Chaudhary, Archana'

_publ_section_title
;
 Isolation of a Metastable Intermediate in a Heterometallic Cu(II)-Hg(II)
 1D Polymeric Chain: Synthesis, Crystal Structure, and Photophysical
 Properties.
;
_journal_issue 4
_journal_name_full 'Inorganic chemistry'
_journal_page_first 1293
_journal_page_last 1299
_journal_paper_doi 10.1021/ic502514e
_journal_volume 54
_journal_year 2015
_chemical_formula_sum 'C40 H47 Cu Hg N3 O8'
_chemical_formula_weight 961.97
_chemical_name_systematic
;
 ?
;
_space_group_IT_number 2
_symmetry_cell_setting triclinic
_symmetry_space_group_name_Hall '-P 1'
_symmetry_space_group_name_H-M 'P -1'
_atom_sites_solution_hydrogens geom
_atom_sites_solution_primary direct
_atom_sites_solution_secondary difmap
_audit_creation_method SHELXL-97
_cell_angle_alpha 66.804(10)
_cell_angle_beta 79.650(8)
_cell_angle_gamma 87.942(7)
_cell_formula_units_Z 2
_cell_length_a 10.3212(9)
_cell_length_b 13.1358(13)
_cell_length_c 16.0182(17)
_cell_measurement_reflns_used 4987
_cell_measurement_temperature 150(2)
_cell_measurement_theta_max 32.3381
_cell_measurement_theta_min 2.9502
_cell_volume 1962.2(4)
_computing_cell_refinement 'CrysAlis RED, Oxford Diffraction Ltd.,'
_computing_data_collection 'CrysAlis CCD, Oxford Diffraction Ltd.,'
_computing_data_reduction 'CrysAlis RED, Oxford Diffraction Ltd.,'
_computing_molecular_graphics Ortep3
_computing_publication_material Shelx97
_computing_structure_refinement 'SHELXL-97 (Sheldrick, 1997)'
_computing_structure_solution 'SHELXS-97 (Sheldrick, 1997)'
_diffrn_ambient_temperature 150(2)
_diffrn_detector_area_resol_mean 15.9948
_diffrn_measured_fraction_theta_full 0.998
_diffrn_measured_fraction_theta_max 0.998
_diffrn_measurement_device_type 'OXFORD DIFFRACTION SUPER NOVA'
_diffrn_measurement_method \w/q-scan
_diffrn_radiation_monochromator graphite
_diffrn_radiation_source 'Micro-Focus (Mo) X-ray Source'
_diffrn_radiation_type MoK\a
_diffrn_radiation_wavelength 0.71073
_diffrn_reflns_av_R_equivalents 0.0763
_diffrn_reflns_av_unetI/netI 0.1215
_diffrn_reflns_limit_h_max 12
_diffrn_reflns_limit_h_min -11
_diffrn_reflns_limit_k_max 15
_diffrn_reflns_limit_k_min -15
_diffrn_reflns_limit_l_max 18
_diffrn_reflns_limit_l_min -19
_diffrn_reflns_number 14767
_diffrn_reflns_theta_full 25.00
_diffrn_reflns_theta_max 25.00
_diffrn_reflns_theta_min 3.05
_exptl_absorpt_coefficient_mu 4.504
_exptl_absorpt_correction_T_max 0.3653
_exptl_absorpt_correction_T_min 0.2939
_exptl_absorpt_correction_type multi-scan
_exptl_absorpt_process_details
;
CrysAlis RED, Oxford Diffraction Ltd.,
Version 1.171.31.7 (release 18-10-2006 CrysAlis171 .NET)
(compiled Oct 18 2006,16:28:17)
Empirical absorption correction using spherical harmonics,
 implemented in SCALE3 ABSPACK scaling algorithm.
;
_exptl_crystal_colour green
_exptl_crystal_density_diffrn 1.628
_exptl_crystal_density_method 'not measured'
_exptl_crystal_description block
_exptl_crystal_F_000 962
_exptl_crystal_size_max 0.36
_exptl_crystal_size_mid 0.32
_exptl_crystal_size_min 0.28
_refine_diff_density_max 5.446
_refine_diff_density_min -5.852
_refine_diff_density_rms 0.359
_refine_ls_extinction_method none
_refine_ls_goodness_of_fit_ref 1.055
_refine_ls_hydrogen_treatment riding
_refine_ls_matrix_type full
_refine_ls_number_parameters 488
_refine_ls_number_reflns 6899
_refine_ls_number_restraints 0
_refine_ls_restrained_S_all 1.055
_refine_ls_R_factor_all 0.1162
_refine_ls_R_factor_gt 0.0852
_refine_ls_shift/su_max 0.000
_refine_ls_shift/su_mean 0.000
_refine_ls_structure_factor_coef Fsqd
_refine_ls_weighting_details 'calc w=1/[\s^2^(Fo^2^)+(0.1842P)^2^+0.0000P] where P=(Fo^2^+2Fc^2^)/3'
_refine_ls_weighting_scheme calc
_refine_ls_wR_factor_gt 0.2284
_refine_ls_wR_factor_ref 0.2784
_reflns_number_gt 4890
_reflns_number_total 6899
_reflns_threshold_expression >2sigma(I)
_cod_data_source_file ic502514e_si_006.cif
_cod_data_source_block 2
_cod_depositor_comments
;
The following automatic conversions were performed:

'_symmetry_cell_setting' value 'Triclinic' changed to 'triclinic'
according to
/usr/data/users/saulius/crontab/automatic-downloads/rss-feeds/ACS/lib/dictionaries/cif_core.dic
dictionary named 'cif_core.dic' version 2.4.2 from 2011-04-26.

Automatic conversion script
Id: cif_fix_values 3008 2015-01-20 13:52:24Z robertas 

 Adding full bibliography for 4342221--4342223.cif.
;
_cod_original_cell_volume 1962.2(3)
_cod_database_code 4342222

loop_
_symmetry_equiv_pos_as_xyz
'x, y, z'
'-x, -y, -z'

loop_
_atom_site_label
_atom_site_type_symbol
_atom_site_fract_x
_atom_site_fract_y
_atom_site_fract_z
_atom_site_U_iso_or_equiv
_atom_site_adp_type
_atom_site_occupancy
_atom_site_symmetry_multiplicity
_atom_site_calc_flag
_atom_site_refinement_flags
Hg1 Hg 0.13212(4) 0.06284(4) 0.03211(4) 0.0320(3) Uani 1 1 d .
Cu1 Cu 0.13701(14) 0.43037(12) 0.02434(13) 0.0288(5) Uani 1 1 d .
O1 O -0.0134(9) 0.4478(7) 0.1035(7) 0.027(2) Uani 1 1 d .
O2 O 0.0754(8) 0.2871(7) 0.0355(7) 0.031(2) Uani 1 1 d .
O3 O -0.0275(10) 0.1239(7) 0.1081(8) 0.037(3) Uani 1 1 d .
O4 O 0.3410(14) 0.1028(10) 0.0843(15) 0.094(7) Uani 1 1 d .
O5 O 0.2825(13) -0.0507(10) 0.0837(12) 0.071(5) Uani 1 1 d .
O6 O -0.0211(10) -0.1125(7) 0.0932(8) 0.037(3) Uani 1 1 d .
O7 O 0.2362(11) 0.1365(9) -0.1363(10) 0.058(4) Uani 1 1 d .
O8 O 0.3441(10) 0.1944(9) -0.3071(10) 0.050(3) Uani 1 1 d .
H108 H 0.3415 0.1662 -0.2498 0.074 Uiso 1 1 calc R
N1 N 0.3051(11) 0.4309(9) -0.0613(10) 0.037(3) Uani 1 1 d .
N2 N 0.2257(10) 0.5687(8) 0.0151(9) 0.029(3) Uani 1 1 d .
C1 C 0.3365(14) 0.3537(11) -0.0963(11) 0.032(3) Uani 1 1 d .
H1 H 0.2768 0.2925 -0.0791 0.039 Uiso 1 1 calc R
C2 C 0.4525(14) 0.3608(12) -0.1563(14) 0.047(5) Uani 1 1 d .
H2 H 0.4728 0.3054 -0.1803 0.056 Uiso 1 1 calc R
C3 C 0.5400(14) 0.4512(12) -0.1814(13) 0.045(5) Uani 1 1 d .
H3 H 0.6220 0.4574 -0.2213 0.054 Uiso 1 1 calc R
C4 C 0.5056(13) 0.5292(12) -0.1477(13) 0.043(4) Uani 1 1 d .
H4 H 0.5623 0.5924 -0.1653 0.052 Uiso 1 1 calc R
C5 C 0.3864(13) 0.5171(10) -0.0866(11) 0.034(4) Uani 1 1 d .
C6 C 0.3460(12) 0.5967(11) -0.0414(12) 0.033(4) Uani 1 1 d .
C7 C 0.4137(14) 0.6912(11) -0.0569(13) 0.043(5) Uani 1 1 d .
H7 H 0.4969 0.7101 -0.0970 0.052 Uiso 1 1 calc R
C8 C 0.3613(15) 0.7574(11) -0.0146(13) 0.045(5) Uani 1 1 d .
H8 H 0.4087 0.8225 -0.0235 0.054 Uiso 1 1 calc R
C9 C 0.2382(15) 0.7310(11) 0.0419(12) 0.040(4) Uani 1 1 d .
H9 H 0.1989 0.7794 0.0696 0.048 Uiso 1 1 calc R
C10 C 0.1742(14) 0.6341(11) 0.0570(12) 0.034(4) Uani 1 1 d .
H10 H 0.0919 0.6133 0.0980 0.041 Uiso 1 1 calc R
C11 C -0.0152(12) 0.2231(11) 0.0979(10) 0.026(3) Uani 1 1 d .
C12 C -0.1027(12) 0.2596(9) 0.1637(11) 0.029(3) Uani 1 1 d .
C13 C -0.0910(12) 0.3628(10) 0.1692(10) 0.025(3) Uani 1 1 d .
C14 C -0.1653(13) 0.3809(10) 0.2444(11) 0.030(3) Uani 1 1 d .
C15 C -0.2567(14) 0.3005(11) 0.3065(12) 0.037(4) Uani 1 1 d .
H15 H -0.3116 0.3164 0.3539 0.044 Uiso 1 1 calc R
C16 C -0.2726(14) 0.1998(11) 0.3036(12) 0.037(4) Uani 1 1 d .
C17 C -0.1963(13) 0.1797(11) 0.2313(12) 0.033(4) Uani 1 1 d .
H17 H -0.2072 0.1105 0.2270 0.040 Uiso 1 1 calc R
C18 C -0.1351(15) 0.4861(11) 0.2559(12) 0.039(4) Uani 1 1 d .
H18 H -0.1278 0.5491 0.1943 0.047 Uiso 1 1 calc R
C19 C -0.2379(18) 0.5131(12) 0.3230(14) 0.053(5) Uani 1 1 d .
H19A H -0.3246 0.5135 0.3061 0.079 Uiso 1 1 calc R
H19B H -0.2167 0.5863 0.3210 0.079 Uiso 1 1 calc R
H19C H -0.2391 0.4572 0.3856 0.079 Uiso 1 1 calc R
C20 C -0.0003(16) 0.4785(14) 0.2883(15) 0.051(5) Uani 1 1 d .
H20A H 0.0149 0.5441 0.3006 0.077 Uiso 1 1 calc R
H20B H 0.0704 0.4748 0.2398 0.077 Uiso 1 1 calc R
H20C H -0.0014 0.4117 0.3448 0.077 Uiso 1 1 calc R
C21 C -0.3738(16) 0.1111(12) 0.3737(13) 0.045(4) Uani 1 1 d .
H21 H -0.4277 0.1445 0.4142 0.054 Uiso 1 1 calc R
C22 C -0.467(2) 0.0692(19) 0.331(2) 0.096(10) Uani 1 1 d .
H22A H -0.4162 0.0376 0.2893 0.144 Uiso 1 1 calc R
H22B H -0.5174 0.1307 0.2954 0.144 Uiso 1 1 calc R
H22C H -0.5275 0.0120 0.3793 0.144 Uiso 1 1 calc R
C23 C -0.300(2) 0.0156(14) 0.4344(15) 0.067(7) Uani 1 1 d .
H23A H -0.3631 -0.0371 0.4848 0.101 Uiso 1 1 calc R
H23B H -0.2379 0.0447 0.4601 0.101 Uiso 1 1 calc R
H23C H -0.2512 -0.0221 0.3971 0.101 Uiso 1 1 calc R
C24 C 0.3586(14) 0.0063(12) 0.1038(14) 0.041(4) Uani 1 1 d .
C25 C 0.4762(15) -0.0468(13) 0.1428(13) 0.045(4) Uani 1 1 d .
H25A H 0.5558 -0.0179 0.0959 0.068 Uiso 1 1 calc R
H25B H 0.4676 -0.1272 0.1618 0.068 Uiso 1 1 calc R
H25C H 0.4827 -0.0301 0.1965 0.068 Uiso 1 1 calc R
C26 C 0.1269(15) 0.1406(11) -0.1531(13) 0.039(4) Uani 1 1 d .
C27 C 0.1079(15) 0.1836(12) -0.2530(13) 0.041(4) Uani 1 1 d .
C28 C 0.2213(14) 0.2114(11) -0.3246(12) 0.038(4) Uani 1 1 d .
C29 C 0.2079(16) 0.2563(12) -0.4193(13) 0.043(4) Uani 1 1 d .
C30 C 0.0817(17) 0.2760(14) -0.4373(13) 0.049(4) Uani 1 1 d .
H30 H 0.0709 0.3055 -0.5000 0.058 Uiso 1 1 calc R
C31 C -0.0325(17) 0.2553(15) -0.3690(15) 0.057(5) Uani 1 1 d .
C32 C -0.0143(15) 0.2046(13) -0.2762(12) 0.039(4) Uani 1 1 d .
H32 H -0.0896 0.1844 -0.2284 0.047 Uiso 1 1 calc R
C33 C 0.3293(16) 0.2860(13) -0.4937(13) 0.046(4) Uani 1 1 d .
H33 H 0.3910 0.2243 -0.4730 0.055 Uiso 1 1 calc R
C34 C 0.400(2) 0.3908(17) -0.502(2) 0.093(10) Uani 1 1 d .
H34A H 0.3360 0.4488 -0.5053 0.140 Uiso 1 1 calc R
H34B H 0.4680 0.4165 -0.5575 0.140 Uiso 1 1 calc R
H34C H 0.4409 0.3743 -0.4473 0.140 Uiso 1 1 calc R
C35 C 0.307(2) 0.2960(17) -0.5852(16) 0.073(7) Uani 1 1 d .
H35A H 0.2457 0.3549 -0.6077 0.110 Uiso 1 1 calc R
H35B H 0.2705 0.2256 -0.5799 0.110 Uiso 1 1 calc R
H35C H 0.3914 0.3142 -0.6286 0.110 Uiso 1 1 calc R
C36 C -0.169(2) 0.283(2) -0.3950(17) 0.074(7) Uani 1 1 d .
H36 H -0.1540 0.3468 -0.4567 0.088 Uiso 1 1 calc R
C37 C -0.264(2) 0.320(2) -0.335(2) 0.094(9) Uani 1 1 d .
H37A H -0.2484 0.2848 -0.2719 0.141 Uiso 1 1 calc R
H37B H -0.3535 0.2995 -0.3377 0.141 Uiso 1 1 calc R
H37C H -0.2554 0.4008 -0.3564 0.141 Uiso 1 1 calc R
C38 C -0.225(3) 0.186(3) -0.410(3) 0.148(18) Uani 1 1 d .
H38A H -0.3153 0.2009 -0.4213 0.222 Uiso 1 1 calc R
H38B H -0.2240 0.1178 -0.3557 0.222 Uiso 1 1 calc R
H38C H -0.1701 0.1786 -0.4643 0.222 Uiso 1 1 calc R
C111 C 0.119(3) 0.109(2) 0.305(3) 0.136(16) Uani 1 1 d .
H11A H 0.0656 0.0824 0.2728 0.204 Uiso 1 1 calc R
H11B H 0.0612 0.1204 0.3567 0.204 Uiso 1 1 calc R
H11C H 0.1843 0.0551 0.3293 0.204 Uiso 1 1 calc R
C222 C 0.187(2) 0.2164(17) 0.2405(16) 0.061(5) Uani 1 1 d .
N111 N 0.2391(16) 0.2947(15) 0.1888(15) 0.069(5) Uani 1 1 d .

loop_
_atom_site_aniso_label
_atom_site_aniso_U_11
_atom_site_aniso_U_22
_atom_site_aniso_U_33
_atom_site_aniso_U_23
_atom_site_aniso_U_13
_atom_site_aniso_U_12
Hg1 0.0215(3) 0.0236(3) 0.0470(5) -0.0122(3) -0.0009(2) 0.0009(2)
Cu1 0.0161(8) 0.0193(7) 0.0448(12) -0.0107(7) 0.0059(7) -0.0031(6)
O1 0.029(5) 0.018(4) 0.032(6) -0.009(4) 0.005(4) -0.009(4)
O2 0.024(4) 0.018(4) 0.041(7) -0.008(4) 0.006(4) -0.004(4)
O3 0.041(6) 0.022(5) 0.039(7) -0.011(4) 0.013(5) -0.015(4)
O4 0.069(9) 0.031(6) 0.19(2) -0.036(9) -0.061(11) 0.009(6)
O5 0.065(8) 0.039(6) 0.113(14) -0.043(8) -0.001(8) -0.001(6)
O6 0.039(6) 0.027(5) 0.031(7) -0.002(5) 0.009(5) -0.001(4)
O7 0.037(6) 0.049(7) 0.072(10) -0.004(7) -0.014(6) 0.000(5)
O8 0.033(6) 0.052(6) 0.060(9) -0.022(6) 0.004(5) -0.002(5)
N1 0.021(5) 0.025(6) 0.052(9) -0.006(6) 0.005(5) -0.002(5)
N2 0.015(5) 0.015(5) 0.052(9) -0.010(5) 0.001(5) -0.003(4)
C1 0.033(7) 0.025(6) 0.034(9) -0.011(6) 0.003(6) -0.006(6)
C2 0.032(8) 0.028(7) 0.070(13) -0.016(8) 0.010(8) 0.008(6)
C3 0.027(7) 0.040(8) 0.058(12) -0.019(8) 0.019(7) -0.003(6)
C4 0.015(6) 0.033(7) 0.064(13) -0.007(8) 0.005(7) -0.003(6)
C5 0.028(7) 0.018(6) 0.041(10) 0.001(6) 0.002(6) -0.007(5)
C6 0.017(6) 0.027(6) 0.047(10) -0.008(7) 0.000(6) -0.003(5)
C7 0.021(7) 0.025(7) 0.071(13) -0.006(8) -0.003(7) -0.008(6)
C8 0.041(9) 0.015(6) 0.075(14) -0.013(7) -0.007(8) -0.010(6)
C9 0.038(8) 0.020(6) 0.049(11) -0.006(7) 0.004(7) -0.002(6)
C10 0.026(7) 0.025(6) 0.055(11) -0.019(7) -0.006(7) 0.005(6)
C11 0.018(6) 0.030(7) 0.028(9) -0.012(6) -0.002(5) 0.001(5)
C12 0.018(6) 0.013(5) 0.044(10) -0.003(6) 0.003(6) -0.001(5)
C13 0.017(6) 0.021(6) 0.028(8) -0.001(6) -0.002(5) -0.005(5)
C14 0.027(7) 0.021(6) 0.040(10) -0.013(6) 0.002(6) 0.003(5)
C15 0.035(7) 0.031(7) 0.038(10) -0.014(7) 0.012(7) -0.001(6)
C16 0.028(7) 0.027(7) 0.049(11) -0.013(7) 0.009(7) -0.005(6)
C17 0.023(6) 0.026(6) 0.051(11) -0.016(7) 0.000(6) -0.008(5)
C18 0.039(8) 0.026(7) 0.042(11) -0.011(7) 0.009(7) -0.008(6)
C19 0.059(10) 0.021(7) 0.070(14) -0.020(8) 0.011(9) -0.004(7)
C20 0.045(9) 0.047(9) 0.064(14) -0.029(9) 0.005(9) -0.011(8)
C21 0.047(9) 0.034(8) 0.047(11) -0.018(8) 0.017(8) -0.014(7)
C22 0.073(14) 0.069(13) 0.13(3) -0.041(15) 0.047(16) -0.051(12)
C23 0.087(14) 0.035(8) 0.056(14) -0.008(9) 0.028(11) -0.020(9)
C24 0.023(7) 0.031(7) 0.076(14) -0.028(8) -0.015(7) 0.002(6)
C25 0.037(8) 0.046(9) 0.050(12) -0.012(8) -0.014(8) -0.006(7)
C26 0.038(8) 0.025(7) 0.057(12) -0.023(7) -0.002(8) 0.004(6)
C27 0.039(8) 0.030(7) 0.048(12) -0.014(7) -0.002(7) 0.006(6)
C28 0.026(7) 0.027(7) 0.051(12) -0.008(7) 0.002(7) -0.003(6)
C29 0.050(9) 0.029(7) 0.040(11) -0.006(7) 0.004(8) 0.004(7)
C30 0.054(10) 0.049(9) 0.031(10) -0.008(8) 0.002(8) 0.008(8)
C31 0.044(10) 0.053(10) 0.064(15) -0.018(10) 0.000(9) 0.001(8)
C32 0.033(8) 0.055(9) 0.033(10) -0.020(8) -0.005(7) -0.008(7)
C33 0.046(9) 0.040(8) 0.036(11) -0.008(8) 0.013(8) 0.002(7)
C34 0.080(15) 0.050(11) 0.12(2) -0.030(13) 0.051(15) -0.024(11)
C35 0.058(12) 0.063(12) 0.061(16) 0.002(11) 0.019(11) 0.005(10)
C36 0.054(12) 0.088(15) 0.060(16) -0.013(12) -0.005(10) 0.007(11)
C37 0.050(12) 0.076(15) 0.14(3) -0.021(16) -0.025(14) 0.012(11)
C38 0.091(19) 0.16(3) 0.30(6) -0.17(4) -0.12(3) 0.05(2)
C111 0.10(2) 0.10(2) 0.15(3) 0.03(2) -0.07(2) -0.055(17)
C222 0.063(12) 0.057(11) 0.062(15) -0.015(11) -0.031(11) 0.004(10)
N111 0.049(9) 0.067(11) 0.085(15) -0.021(11) -0.009(9) -0.023(8)

loop_
_atom_type_symbol
_atom_type_description
_atom_type_scat_dispersion_real
_atom_type_scat_dispersion_imag
_atom_type_scat_source
C C 0.0030 0.0020 'International Tables Vol C Tables 4.2.6.8 and 6.1.1.4'
H H 0.0000 0.0000 'International Tables Vol C Tables 4.2.6.8 and 6.1.1.4'
N N 0.0060 0.0030 'International Tables Vol C Tables 4.2.6.8 and 6.1.1.4'
O O 0.0110 0.0060 'International Tables Vol C Tables 4.2.6.8 and 6.1.1.4'
Cu Cu 0.3200 1.2650 'International Tables Vol C Tables 4.2.6.8 and 6.1.1.4'
Hg Hg -2.3890 9.2270 'International Tables Vol C Tables 4.2.6.8 and 6.1.1.4'

loop_
_geom_angle_atom_site_label_1
_geom_angle_atom_site_label_2
_geom_angle_atom_site_label_3
_geom_angle
_geom_angle_site_symmetry_1
_geom_angle_site_symmetry_3
O5 Hg1 O3 129.1(6) . .
O5 Hg1 O6 136.2(5) . 2
O3 Hg1 O6 90.9(4) . 2
O5 Hg1 O7 97.4(5) . .
O3 Hg1 O7 131.6(4) . .
O6 Hg1 O7 53.6(4) 2 .
O5 Hg1 O6 85.3(4) . .
O3 Hg1 O6 83.8(3) . .
O6 Hg1 O6 82.0(3) 2 .
O7 Hg1 O6 116.8(4) . .
O5 Hg1 O4 52.4(4) . .
O3 Hg1 O4 103.7(5) . .
O6 Hg1 O4 144.2(5) 2 .
O7 Hg1 O4 94.0(6) . .
O6 Hg1 O4 131.4(4) . .
O5 Hg1 C24 26.7(4) . .
O3 Hg1 C24 117.4(5) . .
O6 Hg1 C24 150.2(5) 2 .
O7 Hg1 C24 97.8(5) . .
O6 Hg1 C24 108.6(4) . .
O4 Hg1 C24 25.8(4) . .
O5 Hg1 C26 117.9(5) . .
O3 Hg1 C26 113.0(4) . .
O6 Hg1 C26 27.6(4) 2 .
O7 Hg1 C26 25.9(4) . .
O6 Hg1 C26 100.6(4) . .
O4 Hg1 C26 118.8(6) . .
C24 Hg1 C26 123.4(5) . .
O1 Cu1 O2 93.7(4) . .
O1 Cu1 N2 92.2(4) . .
O2 Cu1 N2 171.8(4) . .
O1 Cu1 N1 172.6(4) . .
O2 Cu1 N1 93.7(4) . .
N2 Cu1 N1 80.5(5) . .
C13 O1 Cu1 124.3(8) . .
C11 O2 Cu1 127.0(9) . .
C11 O3 Hg1 116.2(8) . .
C24 O4 Hg1 84.2(10) . .
C24 O5 Hg1 103.4(9) . .
C26 O6 Hg1 93.7(10) 2 2
C26 O6 Hg1 130.7(9) 2 .
Hg1 O6 Hg1 98.0(3) 2 .
C26 O7 Hg1 87.5(11) . .
C28 O8 H108 109.5 . .
C5 N1 C1 119.1(12) . .
C5 N1 Cu1 115.7(10) . .
C1 N1 Cu1 125.1(9) . .
C10 N2 C6 119.5(11) . .
C10 N2 Cu1 124.9(9) . .
C6 N2 Cu1 115.6(9) . .
N1 C1 C2 121.9(13) . .
N1 C1 H1 119.1 . .
C2 C1 H1 119.1 . .
C1 C2 C3 118.8(15) . .
C1 C2 H2 120.6 . .
C3 C2 H2 120.6 . .
C4 C3 C2 118.6(13) . .
C4 C3 H3 120.7 . .
C2 C3 H3 120.7 . .
C3 C4 C5 119.9(14) . .
C3 C4 H4 120.0 . .
C5 C4 H4 120.0 . .
N1 C5 C4 121.6(14) . .
N1 C5 C6 115.5(12) . .
C4 C5 C6 122.8(13) . .
C7 C6 N2 121.4(14) . .
C7 C6 C5 125.9(13) . .
N2 C6 C5 112.6(11) . .
C8 C7 C6 119.0(14) . .
C8 C7 H7 120.5 . .
C6 C7 H7 120.5 . .
C7 C8 C9 120.4(13) . .
C7 C8 H8 119.8 . .
C9 C8 H8 119.8 . .
C10 C9 C8 118.8(14) . .
C10 C9 H9 120.6 . .
C8 C9 H9 120.6 . .
N2 C10 C9 120.9(14) . .
N2 C10 H10 119.5 . .
C9 C10 H10 119.5 . .
O3 C11 O2 120.1(12) . .
O3 C11 C12 117.5(12) . .
O2 C11 C12 122.2(12) . .
C13 C12 C17 118.3(13) . .
C13 C12 C11 124.7(11) . .
C17 C12 C11 116.7(12) . .
O1 C13 C12 122.7(13) . .
O1 C13 C14 118.0(11) . .
C12 C13 C14 119.3(12) . .
C15 C14 C13 119.1(12) . .
C15 C14 C18 123.1(13) . .
C13 C14 C18 117.8(12) . .
C16 C15 C14 123.6(14) . .
C16 C15 H15 118.2 . .
C14 C15 H15 118.2 . .
C15 C16 C17 117.6(13) . .
C15 C16 C21 122.8(14) . .
C17 C16 C21 119.5(13) . .
C16 C17 C12 121.9(13) . .
C16 C17 H17 119.1 . .
C12 C17 H17 119.1 . .
C19 C18 C14 114.5(12) . .
C19 C18 C20 108.2(16) . .
C14 C18 C20 110.1(12) . .
C19 C18 H18 108.0 . .
C14 C18 H18 108.0 . .
C20 C18 H18 108.0 . .
C18 C19 H19A 109.5 . .
C18 C19 H19B 109.5 . .
H19A C19 H19B 109.5 . .
C18 C19 H19C 109.5 . .
H19A C19 H19C 109.5 . .
H19B C19 H19C 109.5 . .
C18 C20 H20A 109.5 . .
C18 C20 H20B 109.5 . .
H20A C20 H20B 109.5 . .
C18 C20 H20C 109.5 . .
H20A C20 H20C 109.5 . .
H20B C20 H20C 109.5 . .
C22 C21 C23 110.7(16) . .
C22 C21 C16 114.0(17) . .
C23 C21 C16 108.5(13) . .
C22 C21 H21 107.8 . .
C23 C21 H21 107.8 . .
C16 C21 H21 107.8 . .
C21 C22 H22A 109.5 . .
C21 C22 H22B 109.5 . .
H22A C22 H22B 109.5 . .
C21 C22 H22C 109.5 . .
H22A C22 H22C 109.5 . .
H22B C22 H22C 109.5 . .
C21 C23 H23A 109.5 . .
C21 C23 H23B 109.5 . .
H23A C23 H23B 109.5 . .
C21 C23 H23C 109.5 . .
H23A C23 H23C 109.5 . .
H23B C23 H23C 109.5 . .
O4 C24 O5 119.7(16) . .
O4 C24 C25 121.5(15) . .
O5 C24 C25 118.5(13) . .
O4 C24 Hg1 70.0(10) . .
O5 C24 Hg1 49.9(8) . .
C25 C24 Hg1 168.4(11) . .
C24 C25 H25A 109.5 . .
C24 C25 H25B 109.5 . .
H25A C25 H25B 109.5 . .
C24 C25 H25C 109.5 . .
H25A C25 H25C 109.5 . .
H25B C25 H25C 109.5 . .
O7 C26 O6 125.3(18) . 2
O7 C26 C27 119.5(15) . .
O6 C26 C27 115.2(14) 2 .
O7 C26 Hg1 66.6(11) . .
O6 C26 Hg1 58.7(9) 2 .
C27 C26 Hg1 173.8(11) . .
C32 C27 C28 119.2(17) . .
C32 C27 C26 121.7(14) . .
C28 C27 C26 119.0(15) . .
O8 C28 C29 116.7(14) . .
O8 C28 C27 122.5(16) . .
C29 C28 C27 120.7(15) . .
C30 C29 C28 116.7(15) . .
C30 C29 C33 123.5(17) . .
C28 C29 C33 119.7(16) . .
C29 C30 C31 124.5(19) . .
C29 C30 H30 117.8 . .
C31 C30 H30 117.8 . .
C30 C31 C32 116.5(17) . .
C30 C31 C36 121(2) . .
C32 C31 C36 122.3(17) . .
C27 C32 C31 122.2(15) . .
C27 C32 H32 118.9 . .
C31 C32 H32 118.9 . .
C35 C33 C29 115.2(17) . .
C35 C33 C34 110.5(18) . .
C29 C33 C34 111.0(15) . .
C35 C33 H33 106.6 . .
C29 C33 H33 106.6 . .
C34 C33 H33 106.6 . .
C33 C34 H34A 109.5 . .
C33 C34 H34B 109.5 . .
H34A C34 H34B 109.5 . .
C33 C34 H34C 109.5 . .
H34A C34 H34C 109.5 . .
H34B C34 H34C 109.5 . .
C33 C35 H35A 109.5 . .
C33 C35 H35B 109.5 . .
H35A C35 H35B 109.5 . .
C33 C35 H35C 109.5 . .
H35A C35 H35C 109.5 . .
H35B C35 H35C 109.5 . .
C37 C36 C31 117(2) . .
C37 C36 C38 112(2) . .
C31 C36 C38 109.2(18) . .
C37 C36 H36 105.8 . .
C31 C36 H36 105.8 . .
C38 C36 H36 105.8 . .
C36 C37 H37A 109.5 . .
C36 C37 H37B 109.5 . .
H37A C37 H37B 109.5 . .
C36 C37 H37C 109.5 . .
H37A C37 H37C 109.5 . .
H37B C37 H37C 109.5 . .
C36 C38 H38A 109.5 . .
C36 C38 H38B 109.5 . .
H38A C38 H38B 109.5 . .
C36 C38 H38C 109.5 . .
H38A C38 H38C 109.5 . .
H38B C38 H38C 109.5 . .
C222 C111 H11A 109.5 . .
C222 C111 H11B 109.5 . .
H11A C111 H11B 109.5 . .
C222 C111 H11C 109.5 . .
H11A C111 H11C 109.5 . .
H11B C111 H11C 109.5 . .
N111 C222 C111 177(3) . .

loop_
_geom_bond_atom_site_label_1
_geom_bond_atom_site_label_2
_geom_bond_distance
_geom_bond_site_symmetry_2
Hg1 O5 2.154(14) .
Hg1 O3 2.190(10) .
Hg1 O6 2.347(12) 2
Hg1 O7 2.519(14) .
Hg1 O6 2.587(10) .
Hg1 O4 2.588(15) .
Hg1 C24 2.739(15) .
Hg1 C26 2.741(19) .
Cu1 O1 1.888(9) .
Cu1 O2 1.938(9) .
Cu1 N2 2.005(10) .
Cu1 N1 2.007(12) .
O1 C13 1.353(15) .
O2 C11 1.280(16) .
O3 C11 1.256(16) .
O4 C24 1.196(18) .
O5 C24 1.27(2) .
O6 C26 1.274(18) 2
O6 Hg1 2.347(12) 2
O7 C26 1.20(2) .
O8 C28 1.339(19) .
O8 H108 0.8400 .
N1 C5 1.316(17) .
N1 C1 1.345(19) .
N2 C10 1.327(18) .
N2 C6 1.365(16) .
C1 C2 1.37(2) .
C1 H1 0.9500 .
C2 C3 1.40(2) .
C2 H2 0.9500 .
C3 C4 1.34(2) .
C3 H3 0.9500 .
C4 C5 1.40(2) .
C4 H4 0.9500 .
C5 C6 1.50(2) .
C6 C7 1.359(19) .
C7 C8 1.34(2) .
C7 H7 0.9500 .
C8 C9 1.39(2) .
C8 H8 0.9500 .
C9 C10 1.37(2) .
C9 H9 0.9500 .
C10 H10 0.9500 .
C11 C12 1.48(2) .
C12 C13 1.404(18) .
C12 C17 1.417(18) .
C13 C14 1.41(2) .
C14 C15 1.379(19) .
C14 C18 1.51(2) .
C15 C16 1.36(2) .
C15 H15 0.9500 .
C16 C17 1.39(2) .
C16 C21 1.530(19) .
C17 H17 0.9500 .
C18 C19 1.51(2) .
C18 C20 1.56(3) .
C18 H18 1.0000 .
C19 H19A 0.9800 .
C19 H19B 0.9800 .
C19 H19C 0.9800 .
C20 H20A 0.9800 .
C20 H20B 0.9800 .
C20 H20C 0.9800 .
C21 C22 1.51(3) .
C21 C23 1.53(3) .
C21 H21 1.0000 .
C22 H22A 0.9800 .
C22 H22B 0.9800 .
C22 H22C 0.9800 .
C23 H23A 0.9800 .
C23 H23B 0.9800 .
C23 H23C 0.9800 .
C24 C25 1.49(2) .
C25 H25A 0.9800 .
C25 H25B 0.9800 .
C25 H25C 0.9800 .
C26 O6 1.274(18) 2
C26 C27 1.52(3) .
C27 C32 1.37(2) .
C27 C28 1.43(2) .
C28 C29 1.43(3) .
C29 C30 1.38(2) .
C29 C33 1.51(2) .
C30 C31 1.41(2) .
C30 H30 0.9500 .
C31 C32 1.41(3) .
C31 C36 1.53(3) .
C32 H32 0.9500 .
C33 C35 1.48(3) .
C33 C34 1.53(3) .
C33 H33 1.0000 .
C34 H34A 0.9800 .
C34 H34B 0.9800 .
C34 H34C 0.9800 .
C35 H35A 0.9800 .
C35 H35B 0.9800 .
C35 H35C 0.9800 .
C36 C37 1.45(3) .
C36 C38 1.54(3) .
C36 H36 1.0000 .
C37 H37A 0.9800 .
C37 H37B 0.9800 .
C37 H37C 0.9800 .
C38 H38A 0.9800 .
C38 H38B 0.9800 .
C38 H38C 0.9800 .
C111 C222 1.48(3) .
C111 H11A 0.9800 .
C111 H11B 0.9800 .
C111 H11C 0.9800 .
C222 N111 1.12(3) .

loop_
_geom_torsion_atom_site_label_1
_geom_torsion_atom_site_label_2
_geom_torsion_atom_site_label_3
_geom_torsion_atom_site_label_4
_geom_torsion
_geom_torsion_site_symmetry_1
_geom_torsion_site_symmetry_4
O2 Cu1 O1 C13 24.5(11) . .
N2 Cu1 O1 C13 -149.8(11) . .
N1 Cu1 O1 C13 -155(4) . .
O1 Cu1 O2 C11 -17.5(12) . .
N2 Cu1 O2 C11 118(3) . .
N1 Cu1 O2 C11 162.5(12) . .
O5 Hg1 O3 C11 107.5(12) . .
O6 Hg1 O3 C11 -91.8(12) 2 .
O7 Hg1 O3 C11 -53.1(13) . .
O6 Hg1 O3 C11 -173.7(12) . .
O4 Hg1 O3 C11 55.2(12) . .
C24 Hg1 O3 C11 78.6(12) . .
C26 Hg1 O3 C11 -74.7(12) . .
O5 Hg1 O4 C24 -3.3(13) . .
O3 Hg1 O4 C24 125.8(14) . .
O6 Hg1 O4 C24 -122.7(13) 2 .
O7 Hg1 O4 C24 -99.6(14) . .
O6 Hg1 O4 C24 32.0(17) . .
C26 Hg1 O4 C24 -107.8(14) . .
O3 Hg1 O5 C24 -72.9(13) . .
O6 Hg1 O5 C24 135.8(11) 2 .
O7 Hg1 O5 C24 92.6(13) . .
O6 Hg1 O5 C24 -151.0(13) . .
O4 Hg1 O5 C24 3.2(12) . .
C26 Hg1 O5 C24 109.5(13) . .
O5 Hg1 O6 C26 120.0(15) . 2
O3 Hg1 O6 C26 -10.2(14) . 2
O6 Hg1 O6 C26 -101.9(14) 2 2
O7 Hg1 O6 C26 -144.0(14) . 2
O4 Hg1 O6 C26 92.7(15) . 2
C24 Hg1 O6 C26 106.7(14) . 2
C26 Hg1 O6 C26 -122.5(13) . 2
O5 Hg1 O6 Hg1 -138.0(5) . 2
O3 Hg1 O6 Hg1 91.8(4) . 2
O6 Hg1 O6 Hg1 0.0 2 2
O7 Hg1 O6 Hg1 -42.1(5) . 2
O4 Hg1 O6 Hg1 -165.4(6) . 2
C24 Hg1 O6 Hg1 -151.3(5) . 2
C26 Hg1 O6 Hg1 -20.5(4) . 2
O5 Hg1 O7 C26 144.0(9) . .
O3 Hg1 O7 C26 -51.1(11) . .
O6 Hg1 O7 C26 0.0(8) 2 .
O6 Hg1 O7 C26 55.6(10) . .
O4 Hg1 O7 C26 -163.4(9) . .
C24 Hg1 O7 C26 171.0(9) . .
O1 Cu1 N1 C5 2(5) . .
O2 Cu1 N1 C5 -177.7(12) . .
N2 Cu1 N1 C5 -3.5(12) . .
O1 Cu1 N1 C1 -175(3) . .
O2 Cu1 N1 C1 5.2(14) . .
N2 Cu1 N1 C1 179.4(15) . .
O1 Cu1 N2 C10 -0.1(13) . .
O2 Cu1 N2 C10 -136(3) . .
N1 Cu1 N2 C10 179.2(14) . .
O1 Cu1 N2 C6 -178.0(11) . .
O2 Cu1 N2 C6 46(4) . .
N1 Cu1 N2 C6 1.3(11) . .
C5 N1 C1 C2 1(3) . .
Cu1 N1 C1 C2 178.5(13) . .
N1 C1 C2 C3 0(3) . .
C1 C2 C3 C4 -2(3) . .
C2 C3 C4 C5 2(3) . .
C1 N1 C5 C4 -1(2) . .
Cu1 N1 C5 C4 -178.5(13) . .
C1 N1 C5 C6 -177.8(14) . .
Cu1 N1 C5 C6 4.9(18) . .
C3 C4 C5 N1 -1(3) . .
C3 C4 C5 C6 175.8(17) . .
C10 N2 C6 C7 -1(2) . .
Cu1 N2 C6 C7 177.0(13) . .
C10 N2 C6 C5 -177.2(14) . .
Cu1 N2 C6 C5 0.8(17) . .
N1 C5 C6 C7 -179.7(16) . .
C4 C5 C6 C7 4(3) . .
N1 C5 C6 N2 -4(2) . .
C4 C5 C6 N2 179.7(15) . .
N2 C6 C7 C8 1(3) . .
C5 C6 C7 C8 176.5(16) . .
C6 C7 C8 C9 -2(3) . .
C7 C8 C9 C10 3(3) . .
C6 N2 C10 C9 2(2) . .
Cu1 N2 C10 C9 -175.6(13) . .
C8 C9 C10 N2 -3(3) . .
Hg1 O3 C11 O2 10.5(19) . .
Hg1 O3 C11 C12 -165.9(10) . .
Cu1 O2 C11 O3 -165.7(11) . .
Cu1 O2 C11 C12 10(2) . .
O3 C11 C12 C13 171.8(15) . .
O2 C11 C12 C13 -4(2) . .
O3 C11 C12 C17 -2(2) . .
O2 C11 C12 C17 -178.1(14) . .
Cu1 O1 C13 C12 -25.9(19) . .
Cu1 O1 C13 C14 155.9(10) . .
C17 C12 C13 O1 -173.9(13) . .
C11 C12 C13 O1 13(2) . .
C17 C12 C13 C14 4(2) . .
C11 C12 C13 C14 -169.2(14) . .
O1 C13 C14 C15 172.4(14) . .
C12 C13 C14 C15 -6(2) . .
O1 C13 C14 C18 -11(2) . .
C12 C13 C14 C18 170.8(14) . .
C13 C14 C15 C16 5(3) . .
C18 C14 C15 C16 -171.1(17) . .
C14 C15 C16 C17 -3(3) . .
C14 C15 C16 C21 179.4(17) . .
C15 C16 C17 C12 1(3) . .
C21 C16 C17 C12 179.0(15) . .
C13 C12 C17 C16 -2(2) . .
C11 C12 C17 C16 171.9(15) . .
C15 C14 C18 C19 -17(2) . .
C13 C14 C18 C19 166.1(15) . .
C15 C14 C18 C20 104.9(17) . .
C13 C14 C18 C20 -71.7(19) . .
C15 C16 C21 C22 125(2) . .
C17 C16 C21 C22 -52(2) . .
C15 C16 C21 C23 -110.7(19) . .
C17 C16 C21 C23 72(2) . .
Hg1 O4 C24 O5 5.2(19) . .
Hg1 O4 C24 C25 179.0(18) . .
Hg1 O5 C24 O4 -6(2) . .
Hg1 O5 C24 C25 179.7(14) . .
O5 Hg1 C24 O4 174(2) . .
O3 Hg1 C24 O4 -62.6(15) . .
O6 Hg1 C24 O4 97.8(15) 2 .
O7 Hg1 C24 O4 83.1(15) . .
O6 Hg1 C24 O4 -155.2(14) . .
C26 Hg1 C24 O4 87.8(15) . .
O3 Hg1 C24 O5 123.3(12) . .
O6 Hg1 C24 O5 -76.3(15) 2 .
O7 Hg1 C24 O5 -91.0(13) . .
O6 Hg1 C24 O5 30.7(13) . .
O4 Hg1 C24 O5 -174(2) . .
C26 Hg1 C24 O5 -86.3(13) . .
O5 Hg1 C24 C25 -1(6) . .
O3 Hg1 C24 C25 122(7) . .
O6 Hg1 C24 C25 -78(7) 2 .
O7 Hg1 C24 C25 -92(7) . .
O6 Hg1 C24 C25 29(7) . .
O4 Hg1 C24 C25 -176(7) . .
C26 Hg1 C24 C25 -88(7) . .
Hg1 O7 C26 O6 -0.1(14) . 2
Hg1 O7 C26 C27 179.2(11) . .
O5 Hg1 C26 O7 -41.2(10) . .
O3 Hg1 C26 O7 140.8(9) . .
O6 Hg1 C26 O7 -179.9(14) 2 .
O6 Hg1 C26 O7 -131.5(9) . .
O4 Hg1 C26 O7 19.0(10) . .
C24 Hg1 C26 O7 -10.7(11) . .
O5 Hg1 C26 O6 138.7(8) . 2
O3 Hg1 C26 O6 -39.3(9) . 2
O7 Hg1 C26 O6 179.9(14) . 2
O6 Hg1 C26 O6 48.4(9) . 2
O4 Hg1 C26 O6 -161.1(7) . 2
C24 Hg1 C26 O6 169.2(7) . 2
O5 Hg1 C26 C27 145(9) . .
O3 Hg1 C26 C27 -33(9) . .
O6 Hg1 C26 C27 7(8) 2 .
O7 Hg1 C26 C27 -173(9) . .
O6 Hg1 C26 C27 55(9) . .
O4 Hg1 C26 C27 -154(9) . .
C24 Hg1 C26 C27 176(9) . .
O7 C26 C27 C32 -170.7(15) . .
O6 C26 C27 C32 9(2) 2 .
Hg1 C26 C27 C32 2(10) . .
O7 C26 C27 C28 4(2) . .
O6 C26 C27 C28 -176.6(12) 2 .
Hg1 C26 C27 C28 177(8) . .
C32 C27 C28 O8 179.2(14) . .
C26 C27 C28 O8 4(2) . .
C32 C27 C28 C29 -3(2) . .
C26 C27 C28 C29 -177.4(13) . .
O8 C28 C29 C30 -178.6(14) . .
C27 C28 C29 C30 3(2) . .
O8 C28 C29 C33 -2(2) . .
C27 C28 C29 C33 179.4(14) . .
C28 C29 C30 C31 0(3) . .
C33 C29 C30 C31 -175.9(17) . .
C29 C30 C31 C32 -4(3) . .
C29 C30 C31 C36 177.8(18) . .
C28 C27 C32 C31 -1(2) . .
C26 C27 C32 C31 173.3(15) . .
C30 C31 C32 C27 5(3) . .
C36 C31 C32 C27 -177.3(18) . .
C30 C29 C33 C35 -23(2) . .
C28 C29 C33 C35 160.6(16) . .
C30 C29 C33 C34 103(2) . .
C28 C29 C33 C34 -73(2) . .
C30 C31 C36 C37 -146(2) . .
C32 C31 C36 C37 36(3) . .
C30 C31 C36 C38 85(3) . .
C32 C31 C36 C38 -93(3) . .
